data_2241231
loop_
_publ_author_name
'Smith, Graham'

_publ_section_title
;
 Crystal structure of morpholin-4-ium cinnamate
;
_journal_coeditor_code TK5397
_journal_issue 11
_journal_name_full 'Acta Crystallographica Section E'
_journal_page_first o850
_journal_page_last o851
_journal_paper_doi 10.1107/S2056989015019179
_journal_volume 71
_journal_year 2015
_chemical_formula_iupac 'C4 H10 N O +, C9 H7 O2 -'
_chemical_formula_moiety 'C4 H10 N O +, C9 H7 O2 -'
_chemical_formula_sum 'C13 H17 N O3'
_chemical_formula_weight 235.27
_chemical_name_common
;
Morpholin-4-ium cinnamate
;
_chemical_name_systematic
;
Morpholin-4-ium 3-phenylprop-2-enoate
;
_space_group_IT_number 2
_symmetry_cell_setting triclinic
_symmetry_space_group_name_Hall '-P 1'
_symmetry_space_group_name_H-M 'P -1'
_atom_sites_solution_hydrogens geom
_atom_sites_solution_primary direct
_atom_sites_solution_secondary difmap
_audit_creation_method SHELXL-97
_cell_angle_alpha 103.270(8)
_cell_angle_beta 93.468(9)
_cell_angle_gamma 105.493(10)
_cell_formula_units_Z 2
_cell_length_a 5.7365(7)
_cell_length_b 9.7526(10)
_cell_length_c 11.7760(11)
_cell_measurement_reflns_used 1133
_cell_measurement_temperature 200(2)
_cell_measurement_theta_max 28.36
_cell_measurement_theta_min 3.59
_cell_volume 612.69(12)
_computing_cell_refinement
;
CrysAlis PRO (Agilent, 2014)
;
_computing_data_collection
;
CrysAlis PRO (Agilent, 2014)
;
_computing_data_reduction
;
CrysAlis PRO (Agilent, 2014)
;
_computing_molecular_graphics
;
PLATON (Spek, 2009)
;
_computing_publication_material
;
PLATON (Spek, 2009)
;
_computing_structure_refinement
;
SHELXL97 (Sheldrick, 2008) within WinGX (Farrugia, 2012)
;
_computing_structure_solution
;
SIR92 (Altomare <i>et al.</i>, 1993)
;
_diffrn_ambient_temperature 200(2)
_diffrn_detector_area_resol_mean 16.077
_diffrn_measured_fraction_theta_full 0.997
_diffrn_measured_fraction_theta_max 0.997
_diffrn_measurement_device_type 'Oxford Diffraction Gemini-S CCD-detector'
_diffrn_measurement_method '\w scans'
_diffrn_radiation_monochromator graphite
_diffrn_radiation_source 'Enhance (Mo) X-ray source'
_diffrn_radiation_type MoK\a
_diffrn_radiation_wavelength 0.71073
_diffrn_reflns_av_R_equivalents 0.0228
_diffrn_reflns_av_sigmaI/netI 0.0438
_diffrn_reflns_limit_h_max 7
_diffrn_reflns_limit_h_min -6
_diffrn_reflns_limit_k_max 12
_diffrn_reflns_limit_k_min -12
_diffrn_reflns_limit_l_max 14
_diffrn_reflns_limit_l_min -14
_diffrn_reflns_number 4253
_diffrn_reflns_theta_full 26.00
_diffrn_reflns_theta_max 26.00
_diffrn_reflns_theta_min 3.21
_diffrn_standards_number 0
_exptl_absorpt_coefficient_mu 0.091
_exptl_absorpt_correction_T_max 0.990
_exptl_absorpt_correction_T_min 0.965
_exptl_absorpt_correction_type multi-scan
_exptl_absorpt_process_details
;
(CrysAlis PRO; Agilent, 2014)
;
_exptl_crystal_colour colourless
_exptl_crystal_density_diffrn 1.281
_exptl_crystal_density_method 'not measured'
_exptl_crystal_description plate
_exptl_crystal_F_000 252
_exptl_crystal_size_max 0.52
_exptl_crystal_size_mid 0.24
_exptl_crystal_size_min 0.05
_refine_diff_density_max 0.154
_refine_diff_density_min -0.152
_refine_ls_extinction_method none
_refine_ls_goodness_of_fit_ref 1.014
_refine_ls_hydrogen_treatment mixed
_refine_ls_matrix_type full
_refine_ls_number_parameters 160
_refine_ls_number_reflns 2393
_refine_ls_number_restraints 2
_refine_ls_restrained_S_all 1.014
_refine_ls_R_factor_all 0.0634
_refine_ls_R_factor_gt 0.0431
_refine_ls_shift/su_max 0.000
_refine_ls_shift/su_mean 0.000
_refine_ls_structure_factor_coef Fsqd
_refine_ls_weighting_details 'calc w=1/[\s^2^(Fo^2^)+(0.0429P)^2^+0.0676P] where P=(Fo^2^+2Fc^2^)/3'
_refine_ls_weighting_scheme calc
_refine_ls_wR_factor_gt 0.0908
_refine_ls_wR_factor_ref 0.1002
_reflns_number_gt 1860
_reflns_number_total 2393
_reflns_threshold_expression I>2\s(I)
_cod_data_source_file tk5397sup1.cif
_cod_data_source_block I
_cod_database_code 2241231

loop_
_symmetry_equiv_pos_as_xyz
'x, y, z'
'-x, -y, -z'

loop_
_atom_site_aniso_label
_atom_site_aniso_U_11
_atom_site_aniso_U_22
_atom_site_aniso_U_33
_atom_site_aniso_U_12
_atom_site_aniso_U_13
_atom_site_aniso_U_23
O13A 0.0181(6) 0.0508(8) 0.0320(7) 0.0093(5) -0.0013(5) -0.0075(6)
O14A 0.0217(6) 0.0368(7) 0.0304(6) 0.0073(5) -0.0001(5) -0.0048(5)
C1A 0.0255(8) 0.0211(8) 0.0289(9) 0.0061(7) -0.0022(7) 0.0063(7)
C2A 0.0265(8) 0.0251(9) 0.0334(9) 0.0043(7) -0.0008(7) 0.0035(7)
C3A 0.0259(9) 0.0273(9) 0.0516(12) 0.0036(7) -0.0029(8) 0.0075(8)
C4A 0.0375(10) 0.0242(9) 0.0453(11) 0.0036(8) -0.0174(8) 0.0026(8)
C5A 0.0522(11) 0.0299(10) 0.0279(9) 0.0099(9) -0.0062(8) 0.0026(8)
C6A 0.0349(9) 0.0279(9) 0.0312(9) 0.0069(8) 0.0013(7) 0.0065(7)
C11A 0.0213(8) 0.0277(9) 0.0294(9) 0.0065(7) 0.0021(6) 0.0080(7)
C12A 0.0191(8) 0.0311(9) 0.0303(9) 0.0072(7) 0.0019(6) 0.0039(7)
C13A 0.0213(8) 0.0295(9) 0.0261(9) 0.0076(7) 0.0007(6) 0.0064(7)
O4B 0.0518(8) 0.0356(7) 0.0241(6) 0.0068(6) -0.0002(5) 0.0001(5)
N1B 0.0185(6) 0.0305(8) 0.0222(7) 0.0066(6) -0.0013(5) -0.0007(6)
C2B 0.0287(8) 0.0269(9) 0.0361(10) 0.0057(7) 0.0024(7) 0.0085(8)
C3B 0.0402(10) 0.0363(10) 0.0286(9) 0.0101(8) -0.0011(7) 0.0088(8)
C5B 0.0380(10) 0.0257(9) 0.0351(10) 0.0009(8) 0.0011(8) 0.0032(8)
C6B 0.0296(9) 0.0280(9) 0.0321(9) 0.0082(7) 0.0045(7) 0.0085(7)

loop_
_atom_site_type_symbol
_atom_site_label
_atom_site_fract_x
_atom_site_fract_y
_atom_site_fract_z
_atom_site_U_iso_or_equiv
_atom_site_thermal_displace_type
_atom_site_calc_flag
_atom_site_refinement_flags
_atom_site_occupancy
O O13A 0.72059(18) 0.32720(13) 0.51574(9) 0.0370(4) Uani d . 1.000
O O14A 0.50422(18) 0.43517(12) 0.63746(10) 0.0323(4) Uani d . 1.000
C C1A 0.0669(3) 0.04440(16) 0.29775(13) 0.0256(5) Uani d . 1.000
C C2A -0.1554(3) 0.00183(17) 0.34093(15) 0.0299(5) Uani d . 1.000
C C3A -0.3583(3) -0.09424(18) 0.26731(16) 0.0365(6) Uani d . 1.000
C C4A -0.3450(3) -0.14842(18) 0.14947(16) 0.0388(6) Uani d . 1.000
C C5A -0.1258(3) -0.10770(18) 0.10580(15) 0.0384(6) Uani d . 1.000
C C6A 0.0789(3) -0.01381(17) 0.17959(14) 0.0321(5) Uani d . 1.000
C C11A 0.2852(3) 0.14762(17) 0.37395(14) 0.0262(5) Uani d . 1.000
C C12A 0.2907(3) 0.24300(17) 0.47379(14) 0.0276(5) Uani d . 1.000
C C13A 0.5213(3) 0.34254(17) 0.54714(13) 0.0258(5) Uani d . 1.000
O O4B 1.2058(2) 0.63511(13) 0.93100(10) 0.0398(4) Uani d . 1.000
N N1B 1.0764(2) 0.48489(14) 0.68969(11) 0.0253(4) Uani d D 1.000
C C2B 1.0246(3) 0.40701(18) 0.78354(14) 0.0310(5) Uani d . 1.000
C C3B 1.2089(3) 0.48633(18) 0.89057(14) 0.0354(6) Uani d . 1.000
C C5B 1.2676(3) 0.71057(18) 0.84191(15) 0.0355(6) Uani d . 1.000
C C6B 1.0875(3) 0.64183(17) 0.73241(14) 0.0298(5) Uani d . 1.000
H H2A -0.16720 0.03930 0.42160 0.0360 Uiso c R 1.000
H H3A -0.50810 -0.12330 0.29790 0.0440 Uiso c R 1.000
H H4A -0.48570 -0.21320 0.09880 0.0470 Uiso c R 1.000
H H5A -0.11570 -0.14440 0.02480 0.0460 Uiso c R 1.000
H H6A 0.22990 0.01130 0.14920 0.0390 Uiso c R 1.000
H H11A 0.43820 0.14510 0.34830 0.0310 Uiso c R 1.000
H H12A 0.14000 0.24890 0.50070 0.0330 Uiso c R 1.000
H H11B 1.227(3) 0.4752(17) 0.6663(13) 0.0300 Uiso d D 1.000
H H12B 0.951(3) 0.4376(17) 0.6261(12) 0.0300 Uiso d D 1.000
H H21B 1.03230 0.30470 0.75550 0.0370 Uiso c R 1.000
H H22B 0.85830 0.40330 0.80370 0.0370 Uiso c R 1.000
H H31B 1.17210 0.43540 0.95390 0.0420 Uiso c R 1.000
H H32B 1.37370 0.48430 0.87120 0.0420 Uiso c R 1.000
H H51B 1.43250 0.70830 0.82290 0.0430 Uiso c R 1.000
H H52B 1.27130 0.81480 0.87160 0.0430 Uiso c R 1.000
H H61B 0.92430 0.65020 0.74950 0.0360 Uiso c R 1.000
H H62B 1.13770 0.69400 0.67100 0.0360 Uiso c R 1.000

loop_
_atom_type_symbol
_atom_type_description
_atom_type_scat_dispersion_real
_atom_type_scat_dispersion_imag
_atom_type_scat_source
C C 0.0033 0.0016 'International Tables Vol C Tables 4.2.6.8 and 6.1.1.4'
H H 0.0000 0.0000 'International Tables Vol C Tables 4.2.6.8 and 6.1.1.4'
N N 0.0061 0.0033 'International Tables Vol C Tables 4.2.6.8 and 6.1.1.4'
O O 0.0106 0.0060 'International Tables Vol C Tables 4.2.6.8 and 6.1.1.4'

loop_
_geom_angle_atom_site_label_1
_geom_angle_atom_site_label_2
_geom_angle_atom_site_label_3
_geom_angle
_geom_angle_publ_flag
C3B O4B C5B 109.75(12) no
C2B N1B C6B 111.05(12) no
C6B N1B H11B 110.9(10) no
C2B N1B H12B 107.7(10) no
H11B N1B H12B 109.8(14) no
C2B N1B H11B 107.0(10) no
C6B N1B H12B 110.3(10) no
C2A C1A C11A 121.67(14) no
C6A C1A C11A 120.00(15) no
C2A C1A C6A 118.33(15) no
C1A C2A C3A 120.55(16) no
C2A C3A C4A 120.46(17) no
C3A C4A C5A 119.55(16) no
C4A C5A C6A 120.21(16) no
C1A C6A C5A 120.88(16) no
C1A C11A C12A 126.79(16) no
C11A C12A C13A 123.45(16) no
O13A C13A O14A 123.98(15) no
O13A C13A C12A 118.14(14) no
O14A C13A C12A 117.87(15) no
C1A C2A H2A 120.00 no
C3A C2A H2A 120.00 no
C4A C3A H3A 120.00 no
C2A C3A H3A 120.00 no
C3A C4A H4A 120.00 no
C5A C4A H4A 120.00 no
C6A C5A H5A 120.00 no
C4A C5A H5A 120.00 no
C5A C6A H6A 120.00 no
C1A C6A H6A 120.00 no
C12A C11A H11A 117.00 no
C1A C11A H11A 117.00 no
C11A C12A H12A 118.00 no
C13A C12A H12A 118.00 no
N1B C2B C3B 109.50(14) no
O4B C3B C2B 110.91(14) no
O4B C5B C6B 111.36(14) no
N1B C6B C5B 109.46(14) no
N1B C2B H21B 110.00 no
N1B C2B H22B 110.00 no
C3B C2B H21B 110.00 no
C3B C2B H22B 110.00 no
H21B C2B H22B 108.00 no
O4B C3B H31B 109.00 no
O4B C3B H32B 109.00 no
C2B C3B H31B 109.00 no
C2B C3B H32B 109.00 no
H31B C3B H32B 108.00 no
O4B C5B H51B 109.00 no
O4B C5B H52B 109.00 no
C6B C5B H51B 109.00 no
C6B C5B H52B 109.00 no
H51B C5B H52B 108.00 no
N1B C6B H61B 110.00 no
N1B C6B H62B 110.00 no
C5B C6B H61B 110.00 no
C5B C6B H62B 110.00 no
H61B C6B H62B 108.00 no

loop_
_geom_bond_atom_site_label_1
_geom_bond_atom_site_label_2
_geom_bond_distance
_geom_bond_publ_flag
O13A C13A 1.258(2) no
O14A C13A 1.2553(19) no
O4B C3B 1.425(2) no
O4B C5B 1.424(2) no
N1B C2B 1.480(2) no
N1B C6B 1.480(2) no
N1B H11B 0.944(18) no
N1B H12B 0.943(15) no
C1A C6A 1.390(2) no
C1A C2A 1.396(2) no
C1A C11A 1.471(2) no
C2A C3A 1.381(2) no
C3A C4A 1.382(3) no
C4A C5A 1.382(3) no
C5A C6A 1.382(2) no
C11A C12A 1.314(2) no
C12A C13A 1.493(2) no
C2A H2A 0.9500 no
C3A H3A 0.9500 no
C4A H4A 0.9500 no
C5A H5A 0.9500 no
C6A H6A 0.9500 no
C11A H11A 0.9500 no
C12A H12A 0.9500 no
C2B C3B 1.503(2) no
C5B C6B 1.501(2) no
C2B H21B 0.9900 no
C2B H22B 0.9900 no
C3B H31B 0.9900 no
C3B H32B 0.9900 no
C5B H51B 0.9900 no
C5B H52B 0.9900 no
C6B H61B 0.9900 no
C6B H62B 0.9900 no

loop_
_geom_hbond_atom_site_label_D
_geom_hbond_atom_site_label_H
_geom_hbond_atom_site_label_A
_geom_hbond_site_symmetry_A
_geom_hbond_distance_DH
_geom_hbond_distance_HA
_geom_hbond_distance_DA
_geom_hbond_angle_DHA
_geom_hbond_publ_flag
N1B H11B O14A 1_655 0.944(18) 1.770(18) 2.7052(17) 170.2(15) yes
N1B H12B O13A . 0.943(15) 1.728(16) 2.6643(17) 171.5(15) yes
N1B H12B O14A . 0.943(15) 2.569(18) 3.1868(17) 123.4(12) yes
C4A H4A O4B 1_344 0.95 2.46 3.393(2) 167 yes
C11A H11A O13A . 0.95 2.48 2.812(2) 101 no
C6B H62B O13A 2_766 0.99 2.37 3.234(2) 145 yes

loop_
_geom_torsion_atom_site_label_1
_geom_torsion_atom_site_label_2
_geom_torsion_atom_site_label_3
_geom_torsion_atom_site_label_4
_geom_torsion
_geom_torsion_publ_flag
C3B O4B C5B C6B 61.19(17) no
C5B O4B C3B C2B -61.29(17) no
C2B N1B C6B C5B 54.09(17) no
C6B N1B C2B C3B -54.46(17) no
C2A C1A C6A C5A 2.1(2) no
C6A C1A C11A C12A 158.54(17) no
C11A C1A C6A C5A -178.16(16) no
C2A C1A C11A C12A -21.7(3) no
C6A C1A C2A C3A -0.8(2) no
C11A C1A C2A C3A 179.41(16) no
C1A C2A C3A C4A -0.7(3) no
C2A C3A C4A C5A 1.0(3) no
C3A C4A C5A C6A 0.2(3) no
C4A C5A C6A C1A -1.8(3) no
C1A C11A C12A C13A 178.94(15) no
C11A C12A C13A O13A -5.0(2) no
C11A C12A C13A O14A 175.97(16) no
N1B C2B C3B O4B 57.95(17) no
O4B C5B C6B N1B -57.43(18) no

_cod_database_fobs_code 2241231
